data_7018893
loop_
_publ_author_name
'Field, John S.'
'Munro, Orde Q.'
'Waldron, Bradley P.'

_publ_section_title
;
 Sorption of small molecule vapours by single crystals of
 [Pt{4'-(Ph)trpy}(NCS)]SbF(6) where trpy = 2,2':6',2''-terpyridine: a
 porous material with a structure stabilised by extended \p-\p
 interactions.
;
_journal_issue 18
_journal_name_full 'Dalton transactions (Cambridge, England : 2003)'
_journal_page_first 5486
_journal_page_last 5496
_journal_paper_doi 10.1039/c2dt12398c
_journal_volume 41
_journal_year 2012
_chemical_formula_moiety 'C22 H15 N4 Pt S, F6 Sb'
_chemical_formula_sum 'C22 H15 F6 N4 Pt S Sb'
_chemical_formula_weight 798.28
_chemical_name_common '[Pt{4'-(Ph)trpy}(NCS)]SbF6'
_chemical_name_systematic
;
[Pt{4'-(Ph)trpy}(NCS)]SbF6 (1): this crystal was obtained by allowing
acetonitrile to escape from a single crystal of the solvate. It is
the 1st determination of the crystal structure of 1.
;
_space_group_IT_number 14
_symmetry_cell_setting monoclinic
_symmetry_space_group_name_Hall '-P 2yn'
_symmetry_space_group_name_H-M 'P 1 21/n 1'
_atom_sites_solution_hydrogens geom
_atom_sites_solution_primary direct
_atom_sites_solution_secondary difmap
_audit_creation_method SHELXL-97
_cell_angle_alpha 90.00
_cell_angle_beta 96.392(2)
_cell_angle_gamma 90.00
_cell_formula_units_Z 4
_cell_length_a 9.6158(2)
_cell_length_b 25.6118(7)
_cell_length_c 10.3103(3)
_cell_measurement_reflns_used >200
_cell_measurement_temperature 200(2)
_cell_measurement_theta_max 32
_cell_measurement_theta_min 4
_cell_volume 2523.41(11)
_computing_cell_refinement 'Crysalis 170 CCD'
_computing_data_collection 'Crysalis 170 CCD'
_computing_data_reduction 'Crysalis 170 CCD'
_computing_molecular_graphics 'X-seed (Barbour, 2006)'
_computing_publication_material 'CIFTAB (Sheldrick, 1997)'
_computing_structure_refinement 'SHELXL-97 (Sheldrick, 1997)'
_computing_structure_solution 'SHELXS-97 (Sheldrick, 1990)'
_diffrn_ambient_temperature 200(2)
_diffrn_measured_fraction_theta_full 0.993
_diffrn_measured_fraction_theta_max 0.864
_diffrn_measurement_device_type 'Xcalibur CCD'
_diffrn_measurement_method 'omega 2 theta scans'
_diffrn_radiation_monochromator graphite
_diffrn_radiation_source 'fine-focus sealed tube'
_diffrn_radiation_type MoK\a
_diffrn_radiation_wavelength 0.71073
_diffrn_reflns_av_R_equivalents 0.0317
_diffrn_reflns_av_sigmaI/netI 0.0370
_diffrn_reflns_limit_h_max 15
_diffrn_reflns_limit_h_min -15
_diffrn_reflns_limit_k_max 40
_diffrn_reflns_limit_k_min -40
_diffrn_reflns_limit_l_max 16
_diffrn_reflns_limit_l_min -16
_diffrn_reflns_number 40442
_diffrn_reflns_theta_full 25.00
_diffrn_reflns_theta_max 34.21
_diffrn_reflns_theta_min 3.64
_exptl_absorpt_coefficient_mu 6.753
_exptl_absorpt_correction_T_max 0.3618
_exptl_absorpt_correction_T_min 0.0896
_exptl_absorpt_correction_type multi-scan
_exptl_absorpt_process_details 'Crysalis 170 RED'
_exptl_crystal_colour yellow
_exptl_crystal_density_diffrn 2.101
_exptl_crystal_density_method 'not measured'
_exptl_crystal_description needle
_exptl_crystal_F_000 1496
_exptl_crystal_size_max 0.60
_exptl_crystal_size_mid 0.25
_exptl_crystal_size_min 0.15
_refine_diff_density_max 1.865
_refine_diff_density_min -1.509
_refine_diff_density_rms 0.197
_refine_ls_extinction_method none
_refine_ls_goodness_of_fit_ref 1.094
_refine_ls_hydrogen_treatment constr
_refine_ls_matrix_type full
_refine_ls_number_parameters 316
_refine_ls_number_reflns 9037
_refine_ls_number_restraints 0
_refine_ls_restrained_S_all 1.094
_refine_ls_R_factor_all 0.0580
_refine_ls_R_factor_gt 0.0369
_refine_ls_shift/su_max 0.001
_refine_ls_shift/su_mean 0.000
_refine_ls_structure_factor_coef Fsqd
_refine_ls_weighting_details 'calc w=1/[\s^2^(Fo^2^)+(0.0289P)^2^+7.2219P] where P=(Fo^2^+2Fc^2^)/3'
_refine_ls_weighting_scheme calc
_refine_ls_wR_factor_gt 0.0783
_refine_ls_wR_factor_ref 0.0821
_reflns_number_gt 6857
_reflns_number_total 9037
_reflns_threshold_expression >2sigma(I)
_cod_data_source_file c2dt12398c.txt
_cod_data_source_block 1_1st
_cod_original_sg_symbol_H-M P2(1)/n
_cod_database_code 7018893

loop_
_symmetry_equiv_pos_as_xyz
'x, y, z'
'-x+1/2, y+1/2, -z+1/2'
'-x, -y, -z'
'x-1/2, -y-1/2, z-1/2'

loop_
_atom_site_label
_atom_site_type_symbol
_atom_site_fract_x
_atom_site_fract_y
_atom_site_fract_z
_atom_site_U_iso_or_equiv
_atom_site_adp_type
_atom_site_occupancy
_atom_site_symmetry_multiplicity
_atom_site_calc_flag
_atom_site_refinement_flags
Pt Pt 0.522908(16) 0.028163(6) 0.846366(15) 0.02481(5) Uani 1 1 d .
Sb Sb 0.28494(4) 0.313182(12) 0.08804(3) 0.03697(8) Uani 1 1 d .
S S 0.97074(17) 0.09528(8) 0.99925(16) 0.0661(5) Uani 1 1 d .
F1 F 0.3729(5) 0.37837(13) 0.1113(4) 0.0719(12) Uani 1 1 d .
F2 F 0.1140(4) 0.34615(18) 0.0531(5) 0.0843(14) Uani 1 1 d .
F3 F 0.2034(4) 0.24729(13) 0.0618(4) 0.0665(10) Uani 1 1 d .
F4 F 0.4613(3) 0.28178(13) 0.1205(4) 0.0571(9) Uani 1 1 d .
F5 F 0.3110(4) 0.31612(14) -0.0901(3) 0.0610(9) Uani 1 1 d .
F6 F 0.2630(5) 0.3096(2) 0.2641(4) 0.0859(13) Uani 1 1 d .
N1 N 0.4287(4) 0.09882(13) 0.8306(3) 0.0258(7) Uani 1 1 d .
N2 N 0.3357(4) 0.00634(13) 0.7844(3) 0.0218(6) Uani 1 1 d .
N3 N 0.5565(4) -0.04954(15) 0.8392(3) 0.0264(7) Uani 1 1 d .
N4 N 0.7192(4) 0.05157(15) 0.9114(4) 0.0312(8) Uani 1 1 d .
C1 C 0.4900(6) 0.14567(19) 0.8543(5) 0.0379(11) Uani 1 1 d .
H1 H 0.5872 0.1473 0.8833 0.045 Uiso 1 1 calc R
C2 C 0.4134(6) 0.19156(19) 0.8370(5) 0.0425(12) Uani 1 1 d .
H2 H 0.4584 0.2244 0.8521 0.051 Uiso 1 1 calc R
C3 C 0.2716(6) 0.18928(19) 0.7977(5) 0.0412(11) Uani 1 1 d .
H3 H 0.2174 0.2203 0.7869 0.049 Uiso 1 1 calc R
C4 C 0.2091(5) 0.14045(17) 0.7741(4) 0.0325(9) Uani 1 1 d .
H4 H 0.1116 0.1380 0.7474 0.039 Uiso 1 1 calc R
C5 C 0.2884(5) 0.09627(16) 0.7895(4) 0.0265(8) Uani 1 1 d .
C6 C 0.2345(4) 0.04279(16) 0.7630(4) 0.0250(8) Uani 1 1 d .
C7 C 0.1012(4) 0.02809(16) 0.7164(4) 0.0236(7) Uani 1 1 d .
H7 H 0.0299 0.0537 0.7015 0.028 Uiso 1 1 calc R
C8 C 0.0692(4) -0.02505(16) 0.6902(4) 0.0230(7) Uani 1 1 d .
C9 C 0.1788(4) -0.06131(16) 0.7155(4) 0.0250(8) Uani 1 1 d .
H9 H 0.1616 -0.0974 0.6995 0.030 Uiso 1 1 calc R
C10 C 0.3103(4) -0.04486(15) 0.7631(4) 0.0230(7) Uani 1 1 d .
C11 C 0.4378(4) -0.07718(17) 0.7961(4) 0.0264(8) Uani 1 1 d .
C12 C 0.4419(5) -0.13104(18) 0.7852(5) 0.0362(10) Uani 1 1 d .
H12 H 0.3595 -0.1499 0.7549 0.043 Uiso 1 1 calc R
C13 C 0.5663(6) -0.15715(19) 0.8186(5) 0.0417(12) Uani 1 1 d .
H13 H 0.5702 -0.1941 0.8127 0.050 Uiso 1 1 calc R
C14 C 0.6856(5) -0.12870(19) 0.8611(5) 0.0371(10) Uani 1 1 d .
H14 H 0.7727 -0.1459 0.8825 0.045 Uiso 1 1 calc R
C15 C 0.6764(4) -0.07559(18) 0.8717(4) 0.0281(8) Uani 1 1 d .
H15 H 0.7579 -0.0565 0.9033 0.034 Uiso 1 1 calc R
C16 C -0.0734(4) -0.04157(16) 0.6353(4) 0.0252(8) Uani 1 1 d .
C17 C -0.1811(4) -0.00511(19) 0.6130(4) 0.0303(9) Uani 1 1 d .
H17 H -0.1637 0.0305 0.6352 0.036 Uiso 1 1 calc R
C18 C -0.3135(5) -0.0202(2) 0.5588(4) 0.0339(10) Uani 1 1 d .
H18 H -0.3851 0.0053 0.5427 0.041 Uiso 1 1 calc R
C19 C -0.3426(5) -0.0718(2) 0.5277(4) 0.0355(10) Uani 1 1 d .
H19 H -0.4333 -0.0819 0.4902 0.043 Uiso 1 1 calc R
C20 C -0.2370(6) -0.10857(19) 0.5522(5) 0.0390(11) Uani 1 1 d .
H20 H -0.2562 -0.1442 0.5323 0.047 Uiso 1 1 calc R
C21 C -0.1036(5) -0.09388(18) 0.6056(5) 0.0342(10) Uani 1 1 d .
H21 H -0.0325 -0.1196 0.6220 0.041 Uiso 1 1 calc R
C22 C 0.8208(5) 0.0691(2) 0.9463(5) 0.0356(10) Uani 1 1 d .

loop_
_atom_site_aniso_label
_atom_site_aniso_U_11
_atom_site_aniso_U_22
_atom_site_aniso_U_33
_atom_site_aniso_U_23
_atom_site_aniso_U_13
_atom_site_aniso_U_12
Pt 0.02233(7) 0.02919(8) 0.02270(7) -0.00254(6) 0.00160(5) -0.00266(6)
Sb 0.03700(17) 0.02624(14) 0.04663(18) -0.00119(13) 0.00005(13) 0.00426(12)
S 0.0381(7) 0.1064(14) 0.0513(8) 0.0083(9) -0.0063(6) -0.0321(8)
F1 0.083(3) 0.0294(16) 0.100(3) -0.0146(18) -0.004(2) -0.0066(17)
F2 0.052(2) 0.078(3) 0.120(4) 0.005(3) -0.002(2) 0.037(2)
F3 0.055(2) 0.0411(18) 0.101(3) 0.0025(19) -0.002(2) -0.0118(16)
F4 0.0404(18) 0.0483(19) 0.080(2) 0.0045(17) -0.0049(17) 0.0094(14)
F5 0.082(3) 0.052(2) 0.0482(19) 0.0055(15) 0.0027(18) 0.0036(18)
F6 0.093(3) 0.115(4) 0.053(2) -0.003(2) 0.020(2) 0.020(3)
N1 0.0241(16) 0.0246(16) 0.0289(17) -0.0032(14) 0.0040(13) -0.0060(13)
N2 0.0233(16) 0.0239(15) 0.0180(14) -0.0007(12) 0.0014(12) -0.0035(13)
N3 0.0271(17) 0.0312(18) 0.0208(15) 0.0032(13) 0.0029(13) 0.0008(14)
N4 0.033(2) 0.0313(19) 0.0292(18) -0.0063(15) 0.0044(15) -0.0013(16)
C1 0.042(3) 0.033(2) 0.038(2) -0.010(2) 0.003(2) -0.006(2)
C2 0.052(3) 0.026(2) 0.050(3) -0.007(2) 0.006(2) -0.009(2)
C3 0.047(3) 0.029(2) 0.048(3) -0.008(2) 0.004(2) 0.005(2)
C4 0.034(2) 0.029(2) 0.034(2) -0.0030(18) 0.0026(18) -0.0003(18)
C5 0.030(2) 0.0234(18) 0.0253(18) -0.0047(15) 0.0018(16) -0.0056(16)
C6 0.029(2) 0.0228(18) 0.0233(18) -0.0018(15) 0.0013(15) 0.0018(15)
C7 0.0245(17) 0.0224(17) 0.0238(17) 0.0001(15) 0.0025(14) 0.0050(15)
C8 0.0214(17) 0.0276(19) 0.0203(16) -0.0005(15) 0.0036(13) -0.0037(16)
C9 0.0239(18) 0.0235(18) 0.0272(18) 0.0015(15) 0.0007(15) -0.0040(15)
C10 0.0261(19) 0.0210(17) 0.0216(17) 0.0029(14) 0.0017(14) 0.0007(15)
C11 0.0207(18) 0.035(2) 0.0228(18) 0.0022(16) -0.0009(14) 0.0011(16)
C12 0.034(2) 0.029(2) 0.044(3) 0.003(2) -0.0007(19) -0.0019(19)
C13 0.045(3) 0.026(2) 0.052(3) 0.006(2) -0.006(2) 0.003(2)
C14 0.036(2) 0.036(2) 0.038(2) 0.009(2) -0.0014(19) 0.008(2)
C15 0.0220(18) 0.037(2) 0.0243(18) 0.0030(17) -0.0009(14) 0.0010(17)
C16 0.0246(18) 0.028(2) 0.0226(17) 0.0007(15) 0.0019(14) -0.0022(15)
C17 0.023(2) 0.037(2) 0.030(2) -0.0022(18) -0.0005(16) -0.0025(17)
C18 0.025(2) 0.045(3) 0.031(2) 0.0018(19) 0.0009(16) -0.0006(19)
C19 0.025(2) 0.055(3) 0.025(2) -0.003(2) 0.0002(16) -0.010(2)
C20 0.045(3) 0.033(2) 0.037(2) -0.0073(19) -0.001(2) -0.014(2)
C21 0.035(2) 0.031(2) 0.036(2) -0.0047(18) 0.0013(18) -0.0022(18)
C22 0.031(2) 0.044(3) 0.032(2) 0.004(2) 0.0049(18) 0.002(2)

loop_
_atom_type_symbol
_atom_type_description
_atom_type_scat_dispersion_real
_atom_type_scat_dispersion_imag
_atom_type_scat_source
C C 0.0033 0.0016 'International Tables Vol C Tables 4.2.6.8 and 6.1.1.4'
H H 0.0000 0.0000 'International Tables Vol C Tables 4.2.6.8 and 6.1.1.4'
N N 0.0061 0.0033 'International Tables Vol C Tables 4.2.6.8 and 6.1.1.4'
F F 0.0171 0.0103 'International Tables Vol C Tables 4.2.6.8 and 6.1.1.4'
S S 0.1246 0.1234 'International Tables Vol C Tables 4.2.6.8 and 6.1.1.4'
Sb Sb -0.5866 1.5461 'International Tables Vol C Tables 4.2.6.8 and 6.1.1.4'
Pt Pt -1.7033 8.3905 'International Tables Vol C Tables 4.2.6.8 and 6.1.1.4'

loop_
_geom_angle_atom_site_label_1
_geom_angle_atom_site_label_2
_geom_angle_atom_site_label_3
_geom_angle
N2 Pt N3 81.34(14)
N2 Pt N1 80.74(14)
N3 Pt N1 162.07(14)
N2 Pt N4 179.64(15)
N3 Pt N4 99.02(15)
N1 Pt N4 98.89(14)
F2 Sb F6 91.0(2)
F2 Sb F3 92.0(2)
F6 Sb F3 90.3(2)
F2 Sb F4 177.9(2)
F6 Sb F4 90.18(19)
F3 Sb F4 89.72(16)
F2 Sb F1 89.8(2)
F6 Sb F1 91.1(2)
F3 Sb F1 177.73(19)
F4 Sb F1 88.45(17)
F2 Sb F5 90.2(2)
F6 Sb F5 178.8(2)
F3 Sb F5 89.65(18)
F4 Sb F5 88.57(17)
F1 Sb F5 88.96(18)
C1 N1 C5 119.7(4)
C1 N1 Pt 126.8(3)
C5 N1 Pt 113.5(3)
C10 N2 C6 122.2(3)
C10 N2 Pt 118.8(3)
C6 N2 Pt 119.0(3)
C15 N3 C11 119.0(4)
C15 N3 Pt 128.1(3)
C11 N3 Pt 112.9(3)
C22 N4 Pt 173.1(4)
N1 C1 C2 121.0(5)
N1 C1 H1 119.5
C2 C1 H1 119.5
C3 C2 C1 119.7(4)
C3 C2 H2 120.2
C1 C2 H2 120.2
C2 C3 C4 118.7(5)
C2 C3 H3 120.6
C4 C3 H3 120.6
C5 C4 C3 119.9(4)
C5 C4 H4 120.0
C3 C4 H4 120.0
C4 C5 N1 121.0(4)
C4 C5 C6 124.6(4)
N1 C5 C6 114.5(4)
N2 C6 C7 119.8(4)
N2 C6 C5 112.3(4)
C7 C6 C5 127.9(4)
C6 C7 C8 120.4(4)
C6 C7 H7 119.8
C8 C7 H7 119.8
C9 C8 C7 117.2(3)
C9 C8 C16 121.6(4)
C7 C8 C16 121.3(4)
C10 C9 C8 120.4(4)
C10 C9 H9 119.8
C8 C9 H9 119.8
N2 C10 C9 120.0(4)
N2 C10 C11 112.0(3)
C9 C10 C11 127.9(4)
N3 C11 C12 120.6(4)
N3 C11 C10 114.9(4)
C12 C11 C10 124.5(4)
C13 C12 C11 119.6(4)
C13 C12 H12 120.2
C11 C12 H12 120.2
C12 C13 C14 119.2(5)
C12 C13 H13 120.4
C14 C13 H13 120.4
C15 C14 C13 119.3(4)
C15 C14 H14 120.4
C13 C14 H14 120.4
N3 C15 C14 122.4(4)
N3 C15 H15 118.8
C14 C15 H15 118.8
C17 C16 C21 118.3(4)
C17 C16 C8 120.6(4)
C21 C16 C8 121.1(4)
C18 C17 C16 120.7(4)
C18 C17 H17 119.6
C16 C17 H17 119.6
C19 C18 C17 120.9(4)
C19 C18 H18 119.5
C17 C18 H18 119.5
C18 C19 C20 118.8(4)
C18 C19 H19 120.6
C20 C19 H19 120.6
C19 C20 C21 120.8(4)
C19 C20 H20 119.6
C21 C20 H20 119.6
C20 C21 C16 120.4(4)
C20 C21 H21 119.8
C16 C21 H21 119.8
N4 C22 S 179.5(5)

loop_
_geom_bond_atom_site_label_1
_geom_bond_atom_site_label_2
_geom_bond_distance
Pt N2 1.925(3)
Pt N3 2.019(4)
Pt N1 2.022(4)
Pt N4 2.023(4)
Sb F2 1.847(3)
Sb F6 1.853(4)
Sb F3 1.868(3)
Sb F4 1.873(3)
Sb F1 1.875(3)
Sb F5 1.882(4)
S C22 1.629(5)
N1 C1 1.347(6)
N1 C5 1.370(5)
N2 C10 1.347(5)
N2 C6 1.349(5)
N3 C15 1.342(5)
N3 C11 1.375(5)
N4 C22 1.098(6)
C1 C2 1.388(7)
C1 H1 0.9500
C2 C3 1.380(8)
C2 H2 0.9500
C3 C4 1.397(7)
C3 H3 0.9500
C4 C5 1.364(6)
C4 H4 0.9500
C5 C6 1.479(6)
C6 C7 1.371(6)
C7 C8 1.415(6)
C7 H7 0.9500
C8 C9 1.408(6)
C8 C16 1.485(6)
C9 C10 1.371(5)
C9 H9 0.9500
C10 C11 1.487(6)
C11 C12 1.385(6)
C12 C13 1.381(7)
C12 H12 0.9500
C13 C14 1.388(7)
C13 H13 0.9500
C14 C15 1.368(7)
C14 H14 0.9500
C15 H15 0.9500
C16 C17 1.394(6)
C16 C21 1.397(6)
C17 C18 1.387(6)
C17 H17 0.9500
C18 C19 1.380(7)
C18 H18 0.9500
C19 C20 1.387(7)
C19 H19 0.9500
C20 C21 1.390(7)
C20 H20 0.9500
C21 H21 0.9500
